data_4321263
loop_
_publ_author_name
'Catalina Ruiz-P\'erez'
'Mar\'ia Hern\'andez-Molina'
'Pablo Lorenzo-Luis'
'Francesc Lloret'
'Juan Cano'
'Miguel Julve'

_publ_section_title
;
 Magnetic Coupling through the Carbon Skeleton of Malonate in Two
 Polymorphs of {[Cu(bpy)(H2O)][Cu(bpy)(mal)(H2O)]}(ClO4)2 (H2mal = Malonic
 Acid; bpy = 2,2'-Bipyridine)
;
_journal_name_full 'Inorganic Chemistry'
_journal_page_first 3845
_journal_page_last 3852
_journal_paper_doi 10.1021/ic000314n
_journal_volume 39
_journal_year 2000
_chemical_formula_sum 'C23 H22 Cl2 Cu2 N4 O14'
_chemical_formula_weight 776.1
_chemical_name_systematic
; 
 ? 
;
_space_group_IT_number 14
_symmetry_cell_setting monoclinic
_symmetry_space_group_name_Hall '-P 2yab'
_symmetry_space_group_name_H-M 'P 1 21/a 1'
_atom_sites_solution_hydrogens geom
_atom_sites_solution_primary direct
_atom_sites_solution_secondary difmap
_cell_angle_alpha 90.00
_cell_angle_beta 114.580(10)
_cell_angle_gamma 90.00
_cell_formula_units_Z 4
_cell_length_a 23.743(3)
_cell_length_b 9.7522(5)
_cell_length_c 27.731(2)
_cell_measurement_temperature 293(2)
_cell_volume 5839.2(10)
_diffrn_ambient_temperature 293(2)
_diffrn_radiation_monochromator graphite
_diffrn_radiation_source 'fine-focus sealed tube'
_diffrn_radiation_type CuK\a
_diffrn_radiation_wavelength 1.54180
_diffrn_reflns_av_R_equivalents 0.0000
_diffrn_reflns_av_sigmaI/netI 0.0270
_diffrn_reflns_limit_h_max 25
_diffrn_reflns_limit_h_min 0
_diffrn_reflns_limit_k_max 11
_diffrn_reflns_limit_k_min 0
_diffrn_reflns_limit_l_max 29
_diffrn_reflns_limit_l_min -30
_diffrn_reflns_number 9148
_diffrn_reflns_theta_max 65.05
_diffrn_reflns_theta_min 3.51
_exptl_absorpt_coefficient_mu 4.171
_exptl_crystal_density_diffrn 1.757
_exptl_crystal_F_000 1552
_refine_diff_density_max 1.072
_refine_diff_density_min -0.834
_refine_diff_density_rms 0.144
_refine_ls_extinction_coef 0.00146(11)
_refine_ls_extinction_expression Fc^*^=kFc[1+0.001xFc^2^\l^3^/sin(2\q)]^-1/4^
_refine_ls_extinction_method SHELXL
_refine_ls_goodness_of_fit_all 1.359
_refine_ls_goodness_of_fit_obs 1.081
_refine_ls_matrix_type fullcycle
_refine_ls_number_parameters 812
_refine_ls_number_reflns 9186
_refine_ls_number_restraints 84
_refine_ls_restrained_S_all 1.360
_refine_ls_restrained_S_obs 1.045
_refine_ls_R_factor_all 0.0753
_refine_ls_R_factor_obs 0.0597
_refine_ls_shift/esd_max 0.211
_refine_ls_shift/esd_mean 0.013
_refine_ls_structure_factor_coef Fsqd
_refine_ls_weighting_details 'w=1/[\s^2^(Fo^2^)+(0.064P)^2^+4.4143P] where P=(Fo^2^+2Fc^2^)/3'
_refine_ls_weighting_scheme calc
_refine_ls_wR_factor_all 0.2113
_refine_ls_wR_factor_obs 0.1591
_reflns_number_observed 7364
_reflns_number_total 9148
_reflns_observed_criterion >2sigma(I)
_cod_data_source_file ic000314n_1.cif
_cod_data_source_block Compound1
_cod_depositor_comments
;
The following automatic conversions were performed:

'_refine_ls_weighting_scheme' value 'calc
w=1/[\s^2^(Fo^2^)+(0.064P)^2^+4.4143P] where P=(Fo^2^+2Fc^2^)/3' was
changed to 'calc'. New tag '_refine_ls_weighting_details' was
created. The value of the new tag was set to
'w=1/[\s^2^(Fo^2^)+(0.064P)^2^+4.4143P] where P=(Fo^2^+2Fc^2^)/3'.

Automatic conversion script
Id: cif_fix_values 3143 2015-03-26 13:38:13Z robertas 
;
_cod_original_cell_volume 5839.1(9)
_cod_database_code 4321263

loop_
_symmetry_equiv_pos_as_xyz
'x, y, z'
'-x+1/2, y+1/2, -z'
'-x, -y, -z'
'x-1/2, -y-1/2, z'

loop_
_atom_site_aniso_label
_atom_site_aniso_U_11
_atom_site_aniso_U_22
_atom_site_aniso_U_33
_atom_site_aniso_U_23
_atom_site_aniso_U_13
_atom_site_aniso_U_12
Cu2 0.0175(4) 0.0494(6) 0.0321(5) -0.0094(4) 0.0130(4) -0.0025(4)
N21 0.025(3) 0.058(4) 0.028(3) 0.000(3) 0.014(2) 0.004(2)
N22 0.025(3) 0.043(3) 0.034(3) 0.003(2) 0.017(2) -0.003(2)
C21 0.035(4) 0.069(5) 0.036(4) -0.005(3) 0.013(3) 0.011(3)
C22 0.049(5) 0.084(6) 0.042(4) -0.014(4) 0.025(4) 0.016(4)
C23 0.059(5) 0.077(6) 0.048(5) 0.005(4) 0.038(4) 0.026(5)
C24 0.037(4) 0.077(6) 0.058(5) 0.009(4) 0.035(4) 0.015(4)
C25 0.025(3) 0.054(4) 0.039(3) 0.012(3) 0.018(3) 0.009(3)
C26 0.022(3) 0.052(4) 0.037(3) 0.008(3) 0.014(3) 0.001(3)
C27 0.026(3) 0.082(6) 0.051(4) 0.009(4) 0.018(3) 0.000(4)
C28 0.029(4) 0.079(6) 0.069(6) 0.001(5) 0.017(4) -0.015(4)
C29 0.034(4) 0.067(5) 0.057(5) -0.008(4) 0.016(4) -0.020(4)
C20 0.032(4) 0.057(5) 0.051(4) -0.006(4) 0.022(3) -0.004(3)
Cu1 0.0200(4) 0.0378(5) 0.0159(4) 0.0008(3) 0.0049(3) -0.0010(3)
N11 0.025(2) 0.046(3) 0.027(2) 0.002(2) 0.014(2) -0.004(2)
N12 0.029(3) 0.044(3) 0.024(3) 0.003(2) 0.002(2) -0.004(2)
C11 0.041(4) 0.056(5) 0.042(4) 0.011(3) 0.021(3) 0.002(3)
C12 0.052(5) 0.057(5) 0.060(5) 0.024(4) 0.024(4) 0.005(4)
C13 0.059(5) 0.075(6) 0.052(5) 0.029(4) 0.024(4) 0.019(5)
C14 0.039(4) 0.081(6) 0.028(3) 0.011(4) 0.008(3) 0.012(4)
C15 0.023(3) 0.072(5) 0.014(3) 0.000(3) 0.008(2) 0.010(3)
C16 0.019(3) 0.058(4) 0.031(3) -0.001(3) 0.008(2) -0.001(3)
C17 0.031(4) 0.093(7) 0.034(4) -0.009(4) -0.009(3) -0.006(4)
C18 0.043(4) 0.070(6) 0.065(6) -0.023(5) -0.001(4) -0.016(4)
C19 0.054(5) 0.048(5) 0.084(6) -0.011(4) 0.004(4) -0.016(4)
C20 0.042(4) 0.056(5) 0.046(4) 0.001(4) -0.001(3) -0.012(4)
O1W 0.039(2) 0.062(3) 0.034(2) -0.013(2) 0.020(2) 0.001(2)
Cu3 0.0278(4) 0.0385(5) 0.0166(4) -0.0002(3) 0.0136(3) -0.0009(4)
N31 0.023(2) 0.050(3) 0.023(2) -0.002(2) 0.012(2) 0.001(2)
N32 0.040(3) 0.051(4) 0.023(3) 0.004(2) 0.018(2) -0.001(3)
C31 0.038(4) 0.047(4) 0.036(4) -0.003(3) 0.019(3) -0.006(3)
C32 0.055(5) 0.055(5) 0.054(5) -0.021(4) 0.024(4) -0.002(4)
C33 0.053(5) 0.075(6) 0.046(4) -0.031(4) 0.017(4) -0.006(4)
C34 0.046(4) 0.085(6) 0.028(3) -0.013(4) 0.020(3) -0.004(4)
C35 0.024(3) 0.064(4) 0.019(3) 0.000(3) 0.013(2) 0.000(3)
C36 0.026(3) 0.072(5) 0.023(3) 0.003(3) 0.014(2) 0.004(3)
C37 0.055(5) 0.092(6) 0.026(4) 0.010(4) 0.028(3) -0.003(4)
C38 0.062(5) 0.088(7) 0.049(5) 0.025(4) 0.038(4) -0.002(5)
C39 0.069(6) 0.077(6) 0.057(5) 0.023(4) 0.040(4) -0.010(5)
C30 0.072(5) 0.060(5) 0.041(4) 0.002(3) 0.037(4) -0.009(4)
O3W 0.037(3) 0.065(3) 0.039(3) 0.012(2) 0.016(2) 0.016(2)
Cu4 0.0208(4) 0.0509(6) 0.0297(5) -0.0087(4) 0.0173(4) -0.0048(4)
N41 0.022(2) 0.056(3) 0.024(2) -0.001(2) 0.015(2) -0.004(2)
N42 0.029(3) 0.055(4) 0.033(3) -0.002(3) 0.018(2) 0.002(3)
C41 0.039(4) 0.062(5) 0.038(4) -0.002(3) 0.021(3) -0.010(3)
C42 0.041(4) 0.066(6) 0.039(4) -0.005(4) 0.010(3) -0.025(4)
C43 0.028(4) 0.087(6) 0.054(5) -0.007(5) 0.009(3) -0.019(4)
C44 0.023(3) 0.083(6) 0.060(5) 0.014(4) 0.021(3) 0.002(4)
C45 0.027(3) 0.053(4) 0.035(3) 0.009(3) 0.016(3) -0.003(3)
C46 0.029(3) 0.057(5) 0.041(4) 0.005(3) 0.024(3) 0.003(3)
C47 0.033(4) 0.106(7) 0.066(5) -0.002(5) 0.036(4) 0.014(4)
C48 0.060(5) 0.077(7) 0.079(6) -0.015(5) 0.048(5) 0.018(5)
C49 0.055(5) 0.074(6) 0.070(5) -0.024(4) 0.037(4) 0.011(4)
C40 0.039(4) 0.080(5) 0.059(5) -0.019(4) 0.034(4) -0.005(4)
Cl1A 0.028 0.058 0.036 0.007 0.009 0.001
O1A 0.068 0.095 0.132 -0.049 -0.001 0.008
O2A 0.048 0.071 0.070 0.024 0.027 0.012
O3A 0.178 0.106 0.045 0.019 0.040 0.016
O4A 0.066 0.133 0.293 0.084 0.121 0.037
Cl1B 0.043 0.064 0.032 -0.004 0.016 -0.003
O1B 0.051 0.135 0.063 0.001 0.005 0.016
O2B 0.140 0.137 0.083 0.016 0.087 0.049
O3B 0.084 0.105 0.066 0.035 0.009 -0.007
O4B 0.119 0.096 0.133 -0.059 0.053 -0.032
Cl1C 0.040 0.057 0.041 -0.007 0.020 -0.003
O1C 0.058 0.133 0.217 -0.059 0.089 -0.023
O2C 0.089 0.093 0.147 0.045 0.073 0.025
O3C 0.074 0.072 0.090 -0.028 0.049 -0.012
O4C 0.133 0.103 0.049 -0.015 0.006 -0.002
Cl1D 0.053 0.078 0.046 -0.021 0.024 -0.006
O1D 0.073 0.254 0.189 -0.147 0.037 -0.051
O2D 0.105 0.152 0.069 -0.022 0.056 0.008
O3D 0.094 0.087 0.065 -0.016 0.021 0.013
O4D 0.231 0.104 0.107 0.016 0.098 -0.016
O3 0.027 0.062 0.045 -0.028 0.019 -0.003
O2 0.021 0.056 0.030 -0.012 0.010 -0.005
O1 0.025 0.036 0.023 -0.003 0.013 0.002
O4 0.021 0.045 0.024 -0.008 0.006 -0.003
C3 0.024 0.031 0.024 -0.002 0.011 -0.001
C2 0.018 0.054 0.020 -0.007 0.007 0.003
C1 0.024 0.029 0.019 0.000 0.008 -0.003
O8 0.021 0.043 0.024 -0.005 0.013 -0.007
O5 0.036 0.046 0.023 -0.006 0.022 -0.004
O6 0.029 0.064 0.041 -0.023 0.022 -0.015
O7 0.028 0.058 0.027 -0.014 0.019 -0.008
C6 0.022 0.034 0.017 0.002 0.012 0.002
C5 0.025 0.045 0.020 -0.006 0.015 -0.005
C4 0.023 0.033 0.024 -0.001 0.010 0.000
O2W 0.050 0.065 0.051 0.007 0.027 0.008
O4W 0.045 0.068 0.042 0.002 0.019 -0.002

loop_
_atom_site_label
_atom_site_type_symbol
_atom_site_fract_x
_atom_site_fract_y
_atom_site_fract_z
_atom_site_U_iso_or_equiv
_atom_site_thermal_displace_type
_atom_site_occupancy
_atom_site_calc_flag
_atom_site_refinement_flags
_atom_site_disorder_group
Cu2 Cu 0.63961(4) 0.23495(10) 0.98706(3) 0.0321(2) Uani 1 d . .
N21 N 0.5956(2) 0.3278(6) 1.0251(2) 0.0364(13) Uani 1 d . .
N22 N 0.5595(2) 0.1347(6) 0.9544(2) 0.0329(12) Uani 1 d . .
C21 C 0.6199(3) 0.4282(8) 1.0615(3) 0.047(2) Uani 1 d . .
H21 H 0.6600(3) 0.4588(8) 1.0699(3) 0.057 Uiso 1 calc R .
C22 C 0.5852(4) 0.4863(9) 1.0863(3) 0.056(2) Uani 1 d . .
H22 H 0.6023(4) 0.5545(9) 1.1117(3) 0.067 Uiso 1 calc R .
C23 C 0.5268(4) 0.4427(9) 1.0734(3) 0.056(2) Uani 1 d . .
H23 H 0.5033(4) 0.4824(9) 1.0894(3) 0.067 Uiso 1 calc R .
C24 C 0.5019(3) 0.3410(9) 1.0370(3) 0.052(2) Uani 1 d . .
H24 H 0.4623(3) 0.3079(9) 1.0292(3) 0.062 Uiso 1 calc R .
C25 C 0.5375(3) 0.2868(7) 1.0114(3) 0.038(2) Uani 1 d . .
C26 C 0.5162(3) 0.1778(7) 0.9704(3) 0.0363(15) Uani 1 d . .
C27 C 0.4581(3) 0.1200(9) 0.9506(3) 0.052(2) Uani 1 d . .
H27 H 0.4285(3) 0.1498(9) 0.9621(3) 0.063 Uiso 1 calc R .
C28 C 0.4444(4) 0.0141(10) 0.9126(4) 0.060(2) Uani 1 d . .
H28 H 0.4053(4) -0.0259(10) 0.8980(4) 0.072 Uiso 1 calc R .
C29 C 0.4896(3) -0.0283(9) 0.8975(3) 0.054(2) Uani 1 d . .
H29 H 0.4821(3) -0.0979(9) 0.8727(3) 0.065 Uiso 1 calc R .
C20 C 0.5468(3) 0.0352(8) 0.9203(3) 0.045(2) Uani 1 d . .
H20 H 0.5778(3) 0.0050(8) 0.9107(3) 0.054 Uiso 1 calc R .
Cu1 Cu 0.67304(4) -0.04872(9) 0.86923(3) 0.0254(2) Uani 1 d . .
N11 N 0.6354(2) 0.0869(6) 0.8111(2) 0.0314(11) Uani 1 d . .
N12 N 0.5999(2) -0.1583(6) 0.8209(2) 0.0353(13) Uani 1 d . .
C11 C 0.6551(3) 0.2146(8) 0.8105(3) 0.045(2) Uani 1 d . .
H11 H 0.6905(3) 0.2443(8) 0.8391(3) 0.054 Uiso 1 calc R .
C12 C 0.6251(4) 0.3048(9) 0.7694(3) 0.056(2) Uani 1 d . .
H12 H 0.6392(4) 0.3942(9) 0.7704(3) 0.067 Uiso 1 calc R .
C13 C 0.5727(4) 0.2569(10) 0.7262(3) 0.062(2) Uani 1 d . .
H13 H 0.5527(4) 0.3131(10) 0.6969(3) 0.074 Uiso 1 calc R .
C14 C 0.5515(3) 0.1305(9) 0.7269(3) 0.051(2) Uani 1 d . .
H14 H 0.5152(3) 0.1005(9) 0.6993(3) 0.061 Uiso 1 calc R .
C15 C 0.5841(3) 0.0440(8) 0.7693(2) 0.036(2) Uani 1 d . .
C16 C 0.5658(3) -0.0978(8) 0.7741(2) 0.0369(15) Uani 1 d . .
C17 C 0.5187(3) -0.1703(10) 0.7342(3) 0.061(2) Uani 1 d . .
H17 H 0.4953(3) -0.1283(10) 0.7019(3) 0.073 Uiso 1 calc R .
C18 C 0.5069(4) -0.3029(10) 0.7427(4) 0.067(3) Uani 1 d . .
H18 H 0.4763(4) -0.3530(10) 0.7162(4) 0.080 Uiso 1 calc R .
C19 C 0.5415(4) -0.3614(9) 0.7916(4) 0.070(3) Uani 1 d . .
H19 H 0.5330(4) -0.4498(9) 0.7993(4) 0.084 Uiso 1 calc R .
C20 C 0.5882(4) -0.2874(8) 0.8283(3) 0.055(2) Uani 1 d . .
H20 H 0.6132(4) -0.3295(8) 0.8601(3) 0.065 Uiso 1 calc R .
O1W O 0.7369(2) -0.1522(5) 0.8385(2) 0.0435(11) Uani 1 d . .
Cu3 Cu 0.30791(4) 0.48566(9) 0.63125(3) 0.0262(2) Uani 1 d . .
N31 N 0.3273(2) 0.6273(6) 0.6879(2) 0.0311(11) Uani 1 d . .
N32 N 0.2857(2) 0.3801(6) 0.6824(2) 0.0368(13) Uani 1 d . .
C31 C 0.3466(3) 0.7538(7) 0.6866(3) 0.039(2) Uani 1 d . .
H31 H 0.3522(3) 0.7809(7) 0.6567(3) 0.047 Uiso 1 calc R .
C32 C 0.3588(4) 0.8477(9) 0.7266(3) 0.054(2) Uani 1 d . .
H32 H 0.3730(4) 0.9354(9) 0.7247(3) 0.065 Uiso 1 calc R .
C33 C 0.3484(4) 0.8038(9) 0.7707(3) 0.059(2) Uani 1 d . .
H33 H 0.3548(4) 0.8644(9) 0.7984(3) 0.071 Uiso 1 calc R .
C34 C 0.3296(3) 0.6757(9) 0.7730(3) 0.051(2) Uani 1 d . .
H34 H 0.3240(3) 0.6467(9) 0.8027(3) 0.061 Uiso 1 calc R .
C35 C 0.3184(3) 0.5861(7) 0.7312(2) 0.0341(15) Uani 1 d . .
C36 C 0.2964(3) 0.4450(8) 0.7282(2) 0.039(2) Uani 1 d . .
C37 C 0.2872(4) 0.3771(9) 0.7685(3) 0.054(2) Uani 1 d . .
H37 H 0.2935(4) 0.4231(9) 0.7998(3) 0.065 Uiso 1 calc R .
C38 C 0.2693(4) 0.2461(10) 0.7624(3) 0.061(2) Uani 1 d . .
H38 H 0.2639(4) 0.2011(10) 0.7897(3) 0.074 Uiso 1 calc R .
C39 C 0.2584(4) 0.1744(10) 0.7147(3) 0.063(2) Uani 1 d . .
H39 H 0.2461(4) 0.0830(10) 0.7098(3) 0.076 Uiso 1 calc R .
C30 C 0.2673(4) 0.2497(8) 0.6762(3) 0.053(2) Uani 1 d . .
H30 H 0.2601(4) 0.2069(8) 0.6441(3) 0.064 Uiso 1 calc R .
O3W O 0.4023(2) 0.3874(5) 0.6590(2) 0.0471(12) Uani 1 d . .
Cu4 Cu 0.34478(4) 0.26364(10) 0.48263(3) 0.0315(2) Uani 1 d . .
N41 N 0.4278(2) 0.3458(6) 0.5221(2) 0.0322(12) Uani 1 d . .
N42 N 0.3901(2) 0.1588(6) 0.4483(2) 0.0374(13) Uani 1 d . .
C41 C 0.4414(3) 0.4420(8) 0.5592(3) 0.045(2) Uani 1 d . .
H41 H 0.4098(3) 0.4798(8) 0.5664(3) 0.054 Uiso 1 calc R .
C42 C 0.5015(3) 0.4872(9) 0.5875(3) 0.051(2) Uani 1 d . .
H42 H 0.5102(3) 0.5531(9) 0.6138(3) 0.062 Uiso 1 calc R .
C43 C 0.5481(3) 0.4340(10) 0.5762(3) 0.059(2) Uani 1 d . .
H43 H 0.5886(3) 0.4642(10) 0.5948(3) 0.071 Uiso 1 calc R .
C44 C 0.5346(3) 0.3346(9) 0.5368(3) 0.054(2) Uani 1 d . .
H44 H 0.5657(3) 0.2979(9) 0.5286(3) 0.065 Uiso 1 calc R .
C45 C 0.4731(3) 0.2913(8) 0.5099(3) 0.038(2) Uani 1 d . .
C46 C 0.4509(3) 0.1869(8) 0.4680(3) 0.039(2) Uani 1 d . .
C47 C 0.4892(4) 0.1176(10) 0.4482(3) 0.063(2) Uani 1 d . .
H47 H 0.5312(4) 0.1385(10) 0.4611(3) 0.076 Uiso 1 calc R .
C48 C 0.4639(4) 0.0192(10) 0.4098(4) 0.066(2) Uani 1 d . .
H48 H 0.4886(4) -0.0276(10) 0.3965(4) 0.079 Uiso 1 calc R .
C49 C 0.4012(4) -0.0097(10) 0.3909(3) 0.063(2) Uani 1 d . .
H49 H 0.3829(4) -0.0762(10) 0.3651(3) 0.075 Uiso 1 calc R .
C40 C 0.3666(4) 0.0634(9) 0.4118(3) 0.055(2) Uani 1 d . .
H40 H 0.3246(4) 0.0441(9) 0.3995(3) 0.066 Uiso 1 calc R .
Cl1A Cl 0.3774 0.0214 0.5924 0.042 Uani 1 d D .
O1A O 0.4167 0.1314 0.6188 0.113 Uani 1 d D .
O2A O 0.4081 -0.1048 0.6098 0.062 Uani 1 d D .
O3A O 0.3664 0.0347 0.5380 0.112 Uani 1 d D .
O4A O 0.3206 0.0264 0.5950 0.148 Uani 1 d D .
Cl1B Cl 0.4600 0.2690 0.8034 0.046 Uani 1 d D .
O1B O 0.5257 0.2613 0.8294 0.089 Uani 1 d D .
O2B O 0.4370 0.2856 0.8417 0.107 Uani 1 d D .
O3B O 0.4431 0.3845 0.7687 0.093 Uani 1 d D .
O4B O 0.4383 0.1517 0.7740 0.116 Uani 1 d D .
Cl1C Cl 0.7189 -0.0099 1.0959 0.045 Uani 1 d D .
O1C O 0.7796 0.0016 1.1016 0.125 Uani 1 d D .
O2C O 0.7030 0.1012 1.1220 0.102 Uani 1 d D .
O3C O 0.7054 -0.1370 1.1126 0.074 Uani 1 d D .
O4C O 0.6775 -0.0042 1.0414 0.106 Uani 1 d D .
Cl1D Cl 0.6623 -0.3018 0.7038 0.058 Uani 1 d D .
O1D O 0.6018 -0.3240 0.6707 0.178 Uani 1 d D .
O2D O 0.6988 -0.3137 0.6745 0.102 Uani 1 d D .
O3D O 0.6689 -0.1684 0.7240 0.086 Uani 1 d D .
O4D O 0.6874 -0.3905 0.7475 0.138 Uani 1 d D .
O3 O 0.7175 0.3177 1.0305 0.044 Uani 1 d . .
O2 O 0.6719 0.1430 0.9431 0.036 Uani 1 d . .
O1 O 0.7404 0.0725 0.9149 0.027 Uani 1 d . .
O4 O 0.8192 0.3292 1.0715 0.031 Uani 1 d . .
C3 C 0.7705 0.2855 1.0346 0.026 Uani 1 d . .
C2 C 0.7812 0.1935 0.9953 0.031 Uani 1 d . .
H21 H 0.8061 0.2447 0.9813 0.037 Uiso 1 calc R .
H22 H 0.8063 0.1170 1.0151 0.037 Uiso 1 calc R .
C1 C 0.7274 0.1344 0.9486 0.024 Uani 1 d . .
O8 O 0.1729 0.1038 0.4172 0.028 Uani 1 d . .
O5 O 0.2555 0.3604 0.5741 0.032 Uani 1 d . .
O6 O 0.3128 0.3472 0.5287 0.042 Uani 1 d . .
O7 O 0.2681 0.1742 0.4412 0.035 Uani 1 d . .
C6 C 0.2195 0.1671 0.4491 0.023 Uani 1 d . .
C5 C 0.2145 0.2267 0.4975 0.028 Uani 1 d . .
H51 H 0.1764 0.2792 0.4852 0.034 Uiso 1 calc R .
H52 H 0.2098 0.1506 0.5180 0.034 Uiso 1 calc R .
C4 C 0.2654 0.3168 0.5349 0.027 Uani 1 d . .
O2W O 0.6095 0.4193 0.9169 0.053 Uani 1 d . .
O4W O 0.3062 0.4521 0.4159 0.051 Uani 1 d . .

loop_
_atom_type_symbol
_atom_type_description
_atom_type_scat_dispersion_real
_atom_type_scat_dispersion_imag
_atom_type_scat_source
C C 0.0181 0.0091 'International Tables Vol C Tables 4.2.6.8 and 6.1.1.4'
H H 0.0000 0.0000 'International Tables Vol C Tables 4.2.6.8 and 6.1.1.4'
N N 0.0311 0.0180 'International Tables Vol C Tables 4.2.6.8 and 6.1.1.4'
O O 0.0492 0.0322 'International Tables Vol C Tables 4.2.6.8 and 6.1.1.4'
Cl Cl 0.3639 0.7018 'International Tables Vol C Tables 4.2.6.8 and 6.1.1.4'
Cu Cu -1.9646 0.5888 'International Tables Vol C Tables 4.2.6.8 and 6.1.1.4'

loop_
_geom_angle_atom_site_label_1
_geom_angle_atom_site_label_2
_geom_angle_atom_site_label_3
_geom_angle
_geom_angle_site_symmetry_1
_geom_angle_site_symmetry_3
_geom_angle_publ_flag
O2 Cu2 O3 93.45(4) . . ?
O2 Cu2 N22 92.3(2) . . ?
O3 Cu2 N22 169.4(2) . . ?
O2 Cu2 N21 172.7(2) . . ?
O3 Cu2 N21 93.3(2) . . ?
N22 Cu2 N21 81.4(2) . . ?
C25 N21 C21 120.1(6) . . ?
C25 N21 Cu2 115.0(5) . . ?
C21 N21 Cu2 124.8(4) . . ?
C20 N22 C26 119.7(6) . . ?
C20 N22 Cu2 125.9(5) . . ?
C26 N22 Cu2 114.4(5) . . ?
N21 C21 C22 120.4(7) . . ?
N21 C21 H21 119.8(4) . . ?
C22 C21 H21 119.8(5) . . ?
C23 C22 C21 119.6(8) . . ?
C23 C22 H22 120.2(5) . . ?
C21 C22 H22 120.2(5) . . ?
C22 C23 C24 120.5(7) . . ?
C22 C23 H23 119.7(5) . . ?
C24 C23 H23 119.7(4) . . ?
C23 C24 C25 118.6(7) . . ?
C23 C24 H24 120.7(4) . . ?
C25 C24 H24 120.7(4) . . ?
N21 C25 C24 120.6(7) . . ?
N21 C25 C26 114.6(6) . . ?
C24 C25 C26 124.7(6) . . ?
N22 C26 C27 121.2(7) . . ?
N22 C26 C25 114.5(5) . . ?
C27 C26 C25 124.3(6) . . ?
C26 C27 C28 118.6(7) . . ?
C26 C27 H27 120.7(5) . . ?
C28 C27 H27 120.7(4) . . ?
C29 C28 C27 118.8(7) . . ?
C29 C28 H28 120.6(5) . . ?
C27 C28 H28 120.6(4) . . ?
C20 C29 C28 118.2(8) . . ?
C20 C29 H29 120.9(5) . . ?
C28 C29 H29 120.9(5) . . ?
N22 C20 C29 123.5(7) . . ?
N22 C20 H20 118.2(4) . . ?
C29 C20 H20 118.2(5) . . ?
O1 Cu1 O4 93.29(3) . 2_647 ?
O1 Cu1 N11 95.3(2) . . ?
O4 Cu1 N11 158.64(15) 2_647 . ?
O1 Cu1 N12 175.2(2) . . ?
O4 Cu1 N12 89.4(2) 2_647 . ?
N11 Cu1 N12 80.8(2) . . ?
O1 Cu1 O1W 90.97(12) . . ?
O4 Cu1 O1W 101.51(13) 2_647 . ?
N11 Cu1 O1W 97.8(2) . . ?
N12 Cu1 O1W 92.4(2) . . ?
C11 N11 C15 118.3(6) . . ?
C11 N11 Cu1 126.2(4) . . ?
C15 N11 Cu1 115.4(4) . . ?
C20 N12 C16 119.0(6) . . ?
C20 N12 Cu1 125.7(5) . . ?
C16 N12 Cu1 114.6(5) . . ?
N11 C11 C12 122.9(7) . . ?
N11 C11 H11 118.5(4) . . ?
C12 C11 H11 118.5(5) . . ?
C13 C12 C11 117.6(8) . . ?
C13 C12 H12 121.2(5) . . ?
C11 C12 H12 121.2(5) . . ?
C14 C13 C12 120.1(7) . . ?
C14 C13 H13 120.0(5) . . ?
C12 C13 H13 120.0(5) . . ?
C13 C14 C15 119.5(7) . . ?
C13 C14 H14 120.3(5) . . ?
C15 C14 H14 120.3(5) . . ?
N11 C15 C14 121.5(7) . . ?
N11 C15 C16 114.1(5) . . ?
C14 C15 C16 124.4(6) . . ?
N12 C16 C17 120.3(7) . . ?
N12 C16 C15 114.6(5) . . ?
C17 C16 C15 125.1(6) . . ?
C18 C17 C16 119.8(7) . . ?
C18 C17 H17 120.1(5) . . ?
C16 C17 H17 120.1(5) . . ?
C17 C18 C19 118.7(7) . . ?
C17 C18 H18 120.6(5) . . ?
C19 C18 H18 120.6(5) . . ?
C20 C19 C18 118.7(8) . . ?
C20 C19 H19 120.6(5) . . ?
C18 C19 H19 120.6(5) . . ?
N12 C20 C19 123.3(8) . . ?
N12 C20 H20 118.4(4) . . ?
C19 C20 H20 118.4(5) . . ?
O8 Cu3 O5 93.53(3) 2_556 . ?
O8 Cu3 N31 95.14(15) 2_556 . ?
O5 Cu3 N31 156.96(14) . . ?
O8 Cu3 N32 175.1(2) 2_556 . ?
O5 Cu3 N32 89.2(2) . . ?
N31 Cu3 N32 80.8(2) . . ?
O8 Cu3 O3W 90.10(13) 2_556 . ?
O5 Cu3 O3W 102.42(14) . . ?
N31 Cu3 O3W 98.9(2) . . ?
N32 Cu3 O3W 93.3(2) . . ?
C31 N31 C35 118.8(6) . . ?
C31 N31 Cu3 126.4(4) . . ?
C35 N31 Cu3 114.8(4) . . ?
C30 N32 C36 119.6(6) . . ?
C30 N32 Cu3 124.8(5) . . ?
C36 N32 Cu3 115.3(5) . . ?
N31 C31 C32 124.0(7) . . ?
N31 C31 H31 118.0(4) . . ?
C32 C31 H31 118.0(5) . . ?
C33 C32 C31 116.4(8) . . ?
C33 C32 H32 121.8(5) . . ?
C31 C32 H32 121.8(5) . . ?
C34 C33 C32 120.4(7) . . ?
C34 C33 H33 119.8(4) . . ?
C32 C33 H33 119.8(5) . . ?
C33 C34 C35 120.1(7) . . ?
C33 C34 H34 120.0(4) . . ?
C35 C34 H34 120.0(4) . . ?
N31 C35 C34 120.3(7) . . ?
N31 C35 C36 114.2(5) . . ?
C34 C35 C36 125.5(6) . . ?
N32 C36 C37 120.2(7) . . ?
N32 C36 C35 114.8(5) . . ?
C37 C36 C35 125.0(6) . . ?
C38 C37 C36 120.0(7) . . ?
C38 C37 H37 120.0(5) . . ?
C36 C37 H37 120.0(5) . . ?
C37 C38 C39 121.0(7) . . ?
C37 C38 H38 119.5(4) . . ?
C39 C38 H38 119.5(5) . . ?
C30 C39 C38 115.5(8) . . ?
C30 C39 H39 122.3(5) . . ?
C38 C39 H39 122.3(5) . . ?
N32 C30 C39 123.6(8) . . ?
N32 C30 H30 118.2(4) . . ?
C39 C30 H30 118.2(5) . . ?
O7 Cu4 O6 93.03(4) . . ?
O7 Cu4 N41 174.7(2) . . ?
O6 Cu4 N41 92.21(15) . . ?
O7 Cu4 N42 92.7(2) . . ?
O6 Cu4 N42 168.3(2) . . ?
N41 Cu4 N42 82.0(2) . . ?
C41 N41 C45 120.3(6) . . ?
C41 N41 Cu4 125.4(4) . . ?
C45 N41 Cu4 114.3(4) . . ?
C40 N42 C46 119.8(6) . . ?
C40 N42 Cu4 126.3(5) . . ?
C46 N42 Cu4 113.8(5) . . ?
N41 C41 C42 121.7(7) . . ?
N41 C41 H41 119.0(4) . . ?
C42 C41 H41 119.4(5) . . ?
C43 C42 C41 119.4(8) . . ?
C43 C42 H42 120.3(5) . . ?
C41 C42 H42 120.4(5) . . ?
C42 C43 C44 119.8(7) . . ?
C42 C43 H43 120.6(5) . . ?
C44 C43 H43 119.6(4) . . ?
C43 C44 C45 118.5(7) . . ?
C43 C44 H44 121.0(4) . . ?
C45 C44 H44 120.6(5) . . ?
N41 C45 C44 120.4(7) . . ?
N41 C45 C46 113.9(6) . . ?
C44 C45 C46 125.7(6) . . ?
N42 C46 C47 120.1(7) . . ?
N42 C46 C45 115.8(6) . . ?
C47 C46 C45 124.1(6) . . ?
C48 C47 C46 119.4(7) . . ?
C48 C47 H47 120.1(5) . . ?
C46 C47 H47 120.6(5) . . ?
C49 C48 C47 119.2(7) . . ?
C49 C48 H48 120.2(5) . . ?
C47 C48 H48 120.5(5) . . ?
C48 C49 C40 117.9(8) . . ?
C48 C49 H49 120.8(5) . . ?
C40 C49 H49 121.3(5) . . ?
N42 C40 C49 123.5(7) . . ?
N42 C40 H40 118.5(4) . . ?
C49 C40 H40 118.0(5) . . ?
O4A Cl1A O2A 113.0 . . ?
O4A Cl1A O1A 113.3 . . ?
O2A Cl1A O1A 110.5 . . ?
O4A Cl1A O3A 107.4 . . ?
O2A Cl1A O3A 106.4 . . ?
O1A Cl1A O3A 105.6 . . ?
O4B Cl1B O2B 112.4 . . ?
O4B Cl1B O1B 108.6 . . ?
O2B Cl1B O1B 108.4 . . ?
O4B Cl1B O3B 109.0 . . ?
O2B Cl1B O3B 109.5 . . ?
O1B Cl1B O3B 108.9 . . ?
O1C Cl1C O3C 113.7 . . ?
O1C Cl1C O4C 110.3 . . ?
O3C Cl1C O4C 103.5 . . ?
O1C Cl1C O2C 111.1 . . ?
O3C Cl1C O2C 110.7 . . ?
O4C Cl1C O2C 107.2 . . ?
O1D Cl1D O3D 109.2 . . ?
O1D Cl1D O4D 115.7 . . ?
O3D Cl1D O4D 106.9 . . ?
O1D Cl1D O2D 109.0 . . ?
O3D Cl1D O2D 108.2 . . ?
O4D Cl1D O2D 107.6 . . ?
C3 O3 Cu2 128.41(3) . . ?
C1 O2 Cu2 128.86(3) . . ?
C1 O1 Cu1 112.45(2) . . ?
C3 O4 Cu1 128.12(2) . 2_657 ?
O3 C3 O4 122.5 . . ?
O3 C3 C2 123.0 . . ?
O4 C3 C2 114.5 . . ?
C1 C2 C3 120.6 . . ?
C1 C2 H21 107.2 . . ?
C3 C2 H21 107.2 . . ?
C1 C2 H22 107.2 . . ?
C3 C2 H22 107.2 . . ?
H21 C2 H22 106.8 . . ?
O1 C1 O2 120.6 . . ?
O1 C1 C2 116.1 . . ?
O2 C1 C2 123.3 . . ?
C6 O8 Cu3 112.52(3) . 2_546 ?
C4 O5 Cu3 127.70(2) . . ?
C4 O6 Cu4 128.46(3) . . ?
C6 O7 Cu4 129.05(3) . . ?
O8 C6 O7 120.4 . . ?
O8 C6 C5 116.3 . . ?
O7 C6 C5 123.3 . . ?
C4 C5 C6 120.0 . . ?
C4 C5 H51 107.3 . . ?
C6 C5 H51 107.3 . . ?
C4 C5 H52 107.3 . . ?
C6 C5 H52 107.3 . . ?
H51 C5 H52 106.9 . . ?
O6 C4 O5 122.3 . . ?
O6 C4 C5 123.9 . . ?
O5 C4 C5 113.8 . . ?

loop_
_geom_bond_atom_site_label_1
_geom_bond_atom_site_label_2
_geom_bond_distance
_geom_bond_site_symmetry_2
_geom_bond_publ_flag
Cu2 O2 1.912(5) . ?
Cu2 O3 1.914(4) . ?
Cu2 N22 1.991(5) . ?
Cu2 N21 1.987(6) . ?
N21 C25 1.331(8) . ?
N21 C21 1.350(9) . ?
N22 C20 1.300(9) . ?
N22 C26 1.343(8) . ?
C21 C22 1.397(10) . ?
C21 H21 0.93 . ?
C22 C23 1.349(12) . ?
C22 H22 0.93 . ?
C23 C24 1.362(12) . ?
C23 H23 0.93 . ?
C24 C25 1.413(9) . ?
C24 H24 0.93 . ?
C25 C26 1.483(10) . ?
C26 C27 1.376(9) . ?
C27 C28 1.414(12) . ?
C27 H27 0.93 . ?
C28 C29 1.367(12) . ?
C28 H28 0.93 . ?
C29 C20 1.383(10) . ?
C29 H29 0.93 . ?
C20 H20 0.93 . ?
Cu1 O1 1.968(3) . ?
Cu1 O4 1.974(4) 2_647 ?
Cu1 N11 1.987(5) . ?
Cu1 N12 2.008(5) . ?
Cu1 O1W 2.257(5) . ?
N11 C11 1.333(9) . ?
N11 C15 1.352(8) . ?
N12 C20 1.323(9) . ?
N12 C16 1.347(8) . ?
C11 C12 1.380(10) . ?
C11 H11 0.93 . ?
C12 C13 1.402(12) . ?
C12 H12 0.93 . ?
C13 C14 1.335(12) . ?
C13 H13 0.93 . ?
C14 C15 1.392(9) . ?
C14 H14 0.93 . ?
C15 C16 1.471(10) . ?
C16 C17 1.395(9) . ?
C17 C18 1.365(13) . ?
C17 H17 0.93 . ?
C18 C19 1.383(13) . ?
C18 H18 0.93 . ?
C19 C20 1.359(10) . ?
C19 H19 0.93 . ?
C20 H20 0.93 . ?
Cu3 O8 1.963(4) 2_556 ?
Cu3 O5 1.978(4) . ?
Cu3 N31 1.997(5) . ?
Cu3 N32 1.998(6) . ?
Cu3 O3W 2.260(5) . ?
N31 C31 1.322(9) . ?
N31 C35 1.363(7) . ?
N32 C30 1.332(9) . ?
N32 C36 1.345(8) . ?
C31 C32 1.373(10) . ?
C31 H31 0.93 . ?
C32 C33 1.412(12) . ?
C32 H32 0.93 . ?
C33 C34 1.337(12) . ?
C33 H33 0.93 . ?
C34 C35 1.387(9) . ?
C34 H34 0.93 . ?
C35 C36 1.462(10) . ?
C36 C37 1.394(9) . ?
C37 C38 1.334(12) . ?
C37 H37 0.93 . ?
C38 C39 1.420(12) . ?
C38 H38 0.93 . ?
C39 C30 1.384(10) . ?
C39 H39 0.93 . ?
C30 H30 0.93 . ?
Cu4 O7 1.911(4) . ?
Cu4 O6 1.919(5) . ?
Cu4 N41 1.983(4) . ?
Cu4 N42 1.987(6) . ?
N41 C41 1.329(9) . ?
N41 C45 1.363(8) . ?
N42 C40 1.314(9) . ?
N42 C46 1.342(8) . ?
C41 C42 1.383(10) . ?
C41 H41 0.93 . ?
C42 C43 1.370(12) . ?
C42 H42 0.93 . ?
C43 C44 1.394(12) . ?
C43 H43 0.93 . ?
C44 C45 1.399(9) . ?
C44 H44 0.93 . ?
C45 C46 1.469(10) . ?
C46 C47 1.415(10) . ?
C47 C48 1.373(12) . ?
C47 H47 0.93 . ?
C48 C49 1.387(12) . ?
C48 H48 0.93 . ?
C49 C40 1.382(10) . ?
C49 H49 0.93 . ?
C40 H40 0.93 . ?
Cl1A O4A 1.38 . ?
Cl1A O2A 1.41 . ?
Cl1A O1A 1.41 . ?
Cl1A O3A 1.43 . ?
Cl1B O4B 1.37 . ?
Cl1B O2B 1.39 . ?
Cl1B O1B 1.42 . ?
Cl1B O3B 1.43 . ?
Cl1C O1C 1.39 . ?
Cl1C O3C 1.41 . ?
Cl1C O4C 1.42 . ?
Cl1C O2C 1.44 . ?
Cl1D O1D 1.36 . ?
Cl1D O3D 1.40 . ?
Cl1D O4D 1.40 . ?
Cl1D O2D 1.42 . ?
O3 C3 1.26 . ?
O2 C1 1.26 . ?
O1 C1 1.26 . ?
O4 C3 1.26 . ?
O4 Cu1 1.9746(8) 2_657 ?
C3 C2 1.51 . ?
C2 C1 1.50 . ?
C2 H21 0.97 . ?
C2 H22 0.97 . ?
O8 C6 1.26 . ?
O8 Cu3 1.9631(8) 2_546 ?
O5 C4 1.28 . ?
O6 C4 1.24 . ?
O7 C6 1.26 . ?
C6 C5 1.51 . ?
C5 C4 1.50 . ?
C5 H51 0.97 . ?
C5 H52 0.97 . ?
